data_2210974
loop_
_publ_author_name
'Naveen, S.'
'Sadashiva, M. P.'
'Rangappa, K. S.'
'Sridhar, M. A.'
'Shashidhara Prasad, J.'

_publ_section_title
;
 2-Methyl-<i>N</i>-(3,4,5-trimethoxybenzylidene)aniline <i>N</i>-oxide
;
_journal_coeditor_code DN3023
_journal_issue 11
_journal_name_full 'Acta Crystallographica Section E'
_journal_page_first o4793
_journal_page_last o4795
_journal_paper_doi 10.1107/S1600536806039791
_journal_volume 62
_journal_year 2006
_chemical_formula_iupac 'C17 H19 N O4'
_chemical_formula_moiety 'C17 H19 N O4'
_chemical_formula_sum 'C17 H19 N O4'
_chemical_formula_weight 301.33
_chemical_name_common
;
N-(2-Methylphenyl)-C-(3,4,5-trimethoxyphenyl)nitrone
;
_chemical_name_systematic
;
2-Methyl-N-(3,4,5-trimethoxybenzylidene)aniline N-oxide
;
_space_group_IT_number 4
_symmetry_cell_setting monoclinic
_symmetry_space_group_name_Hall 'P 2yb'
_symmetry_space_group_name_H-M 'P 1 21 1'
_atom_sites_solution_hydrogens geom
_atom_sites_solution_primary direct
_atom_sites_solution_secondary difmap
_cell_angle_alpha 90
_cell_angle_beta 96.283(4)
_cell_angle_gamma 90
_cell_formula_units_Z 2
_cell_length_a 7.532(8)
_cell_length_b 8.256(9)
_cell_length_c 12.872(13)
_cell_measurement_reflns_used 2564
_cell_measurement_temperature 295(2)
_cell_measurement_theta_max 25.04
_cell_measurement_theta_min 2.94
_cell_volume 795.6(15)
_computing_cell_refinement 'SCALEPACK (Otwinowski & Minor, 1997)'
_computing_data_collection 'XPRESS (MacScience, 2002)'
_computing_data_reduction 'SCALEPACK and DENZO (Otwinowski & Minor, 1997)'
_computing_molecular_graphics
;
PLATON (Spek, 2003), ORTEPIII (Burnett & Johnson, 1996) and
ORTEP-3 for Windows (Farrugia, 1997)
;
_computing_publication_material SHELXL97
_computing_structure_refinement 'SHELXL97 (Sheldrick, 1997)'
_computing_structure_solution 'SHELXS97 (Sheldrick, 1997)'
_diffrn_ambient_temperature 295(2)
_diffrn_detector_area_resol_mean 10.0
_diffrn_measured_fraction_theta_full 0.968
_diffrn_measured_fraction_theta_max 0.968
_diffrn_measurement_device_type 'MacScience DIPLabo 32001'
_diffrn_measurement_method \w
_diffrn_radiation_monochromator graphite
_diffrn_radiation_source 'fine-focus sealed tube'
_diffrn_radiation_type MoK\a
_diffrn_radiation_wavelength 0.71073
_diffrn_reflns_av_R_equivalents 0.0288
_diffrn_reflns_av_sigmaI/netI 0.0294
_diffrn_reflns_limit_h_max 8
_diffrn_reflns_limit_h_min -8
_diffrn_reflns_limit_k_max 9
_diffrn_reflns_limit_k_min -9
_diffrn_reflns_limit_l_max 15
_diffrn_reflns_limit_l_min -15
_diffrn_reflns_number 2564
_diffrn_reflns_theta_full 25.02
_diffrn_reflns_theta_max 25.02
_diffrn_reflns_theta_min 2.94
_diffrn_standards_decay_% 0
_diffrn_standards_number 0
_exptl_absorpt_coefficient_mu 0.090
_exptl_absorpt_correction_type none
_exptl_absorpt_process_details none
_exptl_crystal_colour 'pale yellow'
_exptl_crystal_density_diffrn 1.258
_exptl_crystal_density_method 'not Measured'
_exptl_crystal_description block
_exptl_crystal_F_000 320
_exptl_crystal_size_max 0.25
_exptl_crystal_size_mid 0.20
_exptl_crystal_size_min 0.20
_refine_diff_density_max 0.115
_refine_diff_density_min -0.149
_refine_ls_extinction_method none
_refine_ls_goodness_of_fit_ref 1.114
_refine_ls_hydrogen_treatment constr
_refine_ls_matrix_type full
_refine_ls_number_parameters 203
_refine_ls_number_reflns 1461
_refine_ls_number_restraints 1
_refine_ls_restrained_S_all 1.114
_refine_ls_R_factor_all 0.0399
_refine_ls_R_factor_gt 0.0375
_refine_ls_shift/su_max 0.006
_refine_ls_shift/su_mean 0.001
_refine_ls_structure_factor_coef Fsqd
_refine_ls_weighting_details 'calc w=1/[\s^2^(Fo^2^)+(0.0501P)^2^+0.1017P] where P=(Fo^2^+2Fc^2^)/3'
_refine_ls_weighting_scheme calc
_refine_ls_wR_factor_gt 0.0975
_refine_ls_wR_factor_ref 0.0995
_reflns_number_gt 1375
_reflns_number_total 1461
_reflns_threshold_expression I>2\s(I)
_cod_data_source_file dn3023.cif
_cod_data_source_block I
_cod_depositor_comments
;
The following automatic conversions were performed:
'_symmetry_cell_setting' value 'Monoclinic' changed to 'monoclinic'
according to '/home/saulius/struct/CIF-dictionaries/cif_core.dic'
dictionary named 'cif_core.dic' version 2.4.1 from 2010-06-29.

Automatic conversion script
Id: cif_fix_enum 1527 2010-12-29 10:47:43Z saulius 

The following automatic conversions were performed:

'_symmetry_cell_setting' value 'Monoclinic' changed to 'monoclinic'
according to /home/saulius/struct/CIF-dictionaries/cif_core.dic
dictionary named 'cif_core.dic' version 2.4.1 from 2010-06-29.

Automatic conversion script
Id: cif_fix_values 1715 2011-07-08 13:25:40Z adriana 
;
_cod_original_sg_symbol_H-M 'P 21'
_cod_database_code 2210974
_cod_database_fobs_code 2210974

loop_
_symmetry_equiv_pos_as_xyz
x,y,z
-x,1/2+y,-z

loop_
_atom_site_aniso_label
_atom_site_aniso_U_11
_atom_site_aniso_U_22
_atom_site_aniso_U_33
_atom_site_aniso_U_12
_atom_site_aniso_U_13
_atom_site_aniso_U_23
O15 0.0739(12) 0.0750(15) 0.0673(12) -0.0275(12) 0.0104(9) 0.0046(12)
O17 0.0667(12) 0.0603(13) 0.0726(12) -0.0183(11) 0.0028(9) -0.0159(10)
O19 0.0714(12) 0.0649(13) 0.0511(10) -0.0146(11) 0.0040(8) -0.0059(9)
O21 0.0778(13) 0.119(2) 0.0660(13) -0.0364(16) -0.0018(10) 0.0233(14)
N7 0.0469(10) 0.0640(14) 0.0539(12) -0.0072(11) 0.0033(9) 0.0077(11)
C1 0.0606(15) 0.077(2) 0.0532(14) -0.0048(16) 0.0023(11) -0.0129(15)
C2 0.0480(13) 0.079(2) 0.0626(16) -0.0103(15) 0.0000(11) 0.0002(16)
C3 0.0430(13) 0.074(2) 0.0705(17) -0.0005(14) 0.0061(11) -0.0012(16)
C4 0.0512(14) 0.0607(16) 0.0585(14) 0.0022(14) 0.0066(11) -0.0026(14)
C5 0.0425(12) 0.0602(16) 0.0481(13) -0.0003(12) -0.0004(9) 0.0063(12)
C6 0.0498(13) 0.078(2) 0.0471(13) 0.0031(15) 0.0046(10) -0.0028(14)
C8 0.0487(13) 0.0492(14) 0.0540(14) -0.0021(12) 0.0035(10) 0.0011(12)
C9 0.0458(12) 0.0441(14) 0.0554(14) 0.0010(12) 0.0056(10) -0.0024(12)
C10 0.0504(13) 0.0445(14) 0.0565(13) -0.0039(12) 0.0076(10) -0.0029(11)
C11 0.0542(13) 0.0417(14) 0.0513(13) -0.0003(12) 0.0066(10) -0.0059(11)
C12 0.0529(13) 0.0432(14) 0.0582(14) -0.0036(12) 0.0060(10) -0.0094(11)
C13 0.0502(13) 0.0429(14) 0.0629(15) -0.0038(12) 0.0113(11) -0.0041(12)
C14 0.0554(14) 0.0474(14) 0.0535(13) 0.0009(13) 0.0075(11) -0.0016(12)
C16 0.084(2) 0.085(3) 0.081(2) -0.016(2) 0.0191(17) 0.018(2)
C18 0.0625(17) 0.081(2) 0.100(2) -0.0145(18) -0.0130(15) 0.005(2)
C20 0.106(3) 0.108(3) 0.0558(16) -0.036(3) 0.0095(17) 0.008(2)
C22 0.0565(16) 0.124(3) 0.080(2) 0.002(2) 0.0164(14) -0.028(2)

loop_
_atom_site_type_symbol
_atom_site_label
_atom_site_fract_x
_atom_site_fract_y
_atom_site_fract_z
_atom_site_U_iso_or_equiv
_atom_site_thermal_displace_type
_atom_site_calc_flag
_atom_site_refinement_flags
_atom_site_occupancy
O O15 0.0908(3) 0.2076(3) 0.66639(16) 0.0719(8) Uani . . 1.000
O O17 0.0575(3) 0.2440(3) 0.45840(16) 0.0669(7) Uani . . 1.000
O O19 0.2675(3) 0.4408(3) 0.36540(14) 0.0627(7) Uani . . 1.000
O O21 0.5946(3) 0.4713(4) 0.86252(17) 0.0883(9) Uani . . 1.000
N N7 0.6720(3) 0.5561(3) 0.79473(16) 0.0551(7) Uani . . 1.000
C C1 0.9697(4) 0.8324(4) 0.9605(2) 0.0639(10) Uani . . 1.000
C C2 1.1336(4) 0.7961(5) 0.9288(2) 0.0636(10) Uani . . 1.000
C C3 1.1450(3) 0.6857(4) 0.8494(2) 0.0625(10) Uani . . 1.000
C C4 0.9927(3) 0.6106(4) 0.8033(2) 0.0568(8) Uani . . 1.000
C C5 0.8298(3) 0.6452(4) 0.83919(19) 0.0507(8) Uani . . 1.000
C C6 0.8129(3) 0.7579(4) 0.91742(19) 0.0584(9) Uani . . 1.000
C C8 0.6216(3) 0.5638(3) 0.6954(2) 0.0508(8) Uani . . 1.000
C C9 0.4709(3) 0.4805(3) 0.63900(19) 0.0484(8) Uani . . 1.000
C C10 0.4455(3) 0.5023(3) 0.5305(2) 0.0503(8) Uani . . 1.000
C C11 0.3041(3) 0.4276(3) 0.47091(19) 0.0490(8) Uani . . 1.000
C C12 0.1887(3) 0.3276(3) 0.5194(2) 0.0514(8) Uani . . 1.000
C C13 0.2132(3) 0.3058(3) 0.6269(2) 0.0516(8) Uani . . 1.000
C C14 0.3534(3) 0.3821(4) 0.6877(2) 0.0520(8) Uani . . 1.000
C C16 0.1207(5) 0.1574(5) 0.7710(3) 0.0826(14) Uani . . 1.000
C C18 -0.1131(4) 0.3202(5) 0.4492(3) 0.0828(11) Uani . . 1.000
C C20 0.3716(5) 0.5488(6) 0.3129(3) 0.0899(15) Uani . . 1.000
C C22 0.6358(4) 0.8031(6) 0.9538(3) 0.0862(13) Uani . . 1.000
H H1 0.96330 0.90960 1.01270 0.0770 Uiso calc R 1.000
H H2 1.23620 0.84570 0.96070 0.0760 Uiso calc R 1.000
H H3 1.25530 0.66190 0.82690 0.0750 Uiso calc R 1.000
H H4 0.99910 0.53770 0.74880 0.0680 Uiso calc R 1.000
H H8 0.68890 0.62960 0.65600 0.0610 Uiso calc R 1.000
H H10 0.52400 0.56730 0.49810 0.0600 Uiso calc R 1.000
H H14 0.36870 0.36760 0.75970 0.0620 Uiso calc R 1.000
H H16A 0.23760 0.11050 0.78390 0.1240 Uiso calc R 1.000
H H16B 0.03260 0.07840 0.78450 0.1240 Uiso calc R 1.000
H H16C 0.11220 0.24910 0.81610 0.1240 Uiso calc R 1.000
H H18A -0.15660 0.32390 0.51660 0.1240 Uiso calc R 1.000
H H18B -0.19490 0.25960 0.40170 0.1240 Uiso calc R 1.000
H H18C -0.10280 0.42840 0.42330 0.1240 Uiso calc R 1.000
H H20A 0.36550 0.65500 0.34280 0.1350 Uiso calc R 1.000
H H20B 0.32680 0.55250 0.24020 0.1350 Uiso calc R 1.000
H H20C 0.49340 0.51260 0.32010 0.1350 Uiso calc R 1.000
H H22A 0.55140 0.82660 0.89430 0.1300 Uiso calc R 1.000
H H22B 0.65070 0.89700 0.99790 0.1300 Uiso calc R 1.000
H H22C 0.59250 0.71460 0.99230 0.1300 Uiso calc R 1.000

loop_
_atom_type_symbol
_atom_type_description
_atom_type_scat_dispersion_real
_atom_type_scat_dispersion_imag
_atom_type_scat_source
O O 0.0106 0.0060 'International Tables Vol C Tables 4.2.6.8 and 6.1.1.4'
N N 0.0061 0.0033 'International Tables Vol C Tables 4.2.6.8 and 6.1.1.4'
H H 0.0000 0.0000 'International Tables Vol C Tables 4.2.6.8 and 6.1.1.4'
C C 0.0033 0.0016 'International Tables Vol C Tables 4.2.6.8 and 6.1.1.4'

loop_
_geom_angle_atom_site_label_1
_geom_angle_atom_site_label_2
_geom_angle_atom_site_label_3
_geom_angle
_geom_angle_publ_flag
C13 O15 C16 119.2(2) no
C12 O17 C18 114.2(2) no
C11 O19 C20 117.9(2) no
O21 N7 C5 114.3(2) no
O21 N7 C8 125.6(2) no
C5 N7 C8 120.0(2) no
C2 C1 C6 122.4(3) no
C1 C2 C3 119.7(3) no
C2 C3 C4 120.0(2) no
C3 C4 C5 119.2(3) no
N7 C5 C4 118.5(2) no
N7 C5 C6 119.1(2) no
C4 C5 C6 122.3(2) no
C1 C6 C5 116.4(2) no
C1 C6 C22 120.5(3) no
C5 C6 C22 123.1(3) no
N7 C8 C9 126.8(2) no
C8 C9 C10 116.9(2) no
C8 C9 C14 123.3(2) no
C10 C9 C14 119.8(2) no
C9 C10 C11 120.5(2) no
O19 C11 C10 125.2(2) no
O19 C11 C12 115.2(2) no
C10 C11 C12 119.6(2) no
O17 C12 C11 119.0(2) no
O17 C12 C13 120.8(2) no
C11 C12 C13 120.1(2) no
O15 C13 C12 115.2(2) no
O15 C13 C14 124.0(2) no
C12 C13 C14 120.7(2) no
C9 C14 C13 119.2(2) no
C2 C1 H1 118.84 no
C6 C1 H1 118.77 no
C1 C2 H2 120.19 no
C3 C2 H2 120.16 no
C2 C3 H3 120.03 no
C4 C3 H3 120.00 no
C3 C4 H4 120.41 no
C5 C4 H4 120.36 no
N7 C8 H8 116.65 no
C9 C8 H8 116.54 no
C9 C10 H10 119.81 no
C11 C10 H10 119.72 no
C9 C14 H14 120.42 no
C13 C14 H14 120.36 no
O15 C16 H16A 109.46 no
O15 C16 H16B 109.44 no
O15 C16 H16C 109.44 no
H16A C16 H16B 109.51 no
H16A C16 H16C 109.52 no
H16B C16 H16C 109.46 no
O17 C18 H18A 109.44 no
O17 C18 H18B 109.46 no
O17 C18 H18C 109.49 no
H18A C18 H18B 109.46 no
H18A C18 H18C 109.43 no
H18B C18 H18C 109.55 no
O19 C20 H20A 109.40 no
O19 C20 H20B 109.47 no
O19 C20 H20C 109.46 no
H20A C20 H20B 109.54 no
H20A C20 H20C 109.43 no
H20B C20 H20C 109.54 no
C6 C22 H22A 109.46 no
C6 C22 H22B 109.46 no
C6 C22 H22C 109.51 no
H22A C22 H22B 109.44 no
H22A C22 H22C 109.45 no
H22B C22 H22C 109.50 no

loop_
_geom_bond_atom_site_label_1
_geom_bond_atom_site_label_2
_geom_bond_distance
_geom_bond_publ_flag
O15 C13 1.367(4) no
O15 C16 1.403(5) no
O17 C12 1.378(4) no
O17 C18 1.424(4) no
O19 C11 1.360(3) no
O19 C20 1.408(5) no
O21 N7 1.305(4) no
N7 C5 1.460(4) no
N7 C8 1.295(4) no
C1 C2 1.375(5) no
C1 C6 1.392(4) no
C2 C3 1.379(5) no
C3 C4 1.380(4) no
C4 C5 1.387(4) no
C5 C6 1.387(4) no
C6 C22 1.508(4) no
C8 C9 1.452(4) no
C9 C10 1.400(4) no
C9 C14 1.399(4) no
C10 C11 1.387(4) no
C11 C12 1.395(4) no
C12 C13 1.388(4) no
C13 C14 1.394(4) no
C1 H1 0.9312 no
C2 H2 0.9295 no
C3 H3 0.9302 no
C4 H4 0.9296 no
C8 H8 0.9303 no
C10 H10 0.9303 no
C14 H14 0.9291 no
C16 H16A 0.9596 no
C16 H16B 0.9598 no
C16 H16C 0.9604 no
C18 H18A 0.9608 no
C18 H18B 0.9598 no
C18 H18C 0.9596 no
C20 H20A 0.9607 no
C20 H20B 0.9599 no
C20 H20C 0.9596 no
C22 H22A 0.9601 no
C22 H22B 0.9601 no
C22 H22C 0.9598 no

loop_
_geom_contact_atom_site_label_1
_geom_contact_atom_site_label_2
_geom_contact_distance
_geom_contact_site_symmetry_2
_geom_contact_publ_flag
O15 O17 2.678(4) . no
O15 C18 3.178(6) . no
O17 O19 2.644(4) . no
O17 O15 2.678(4) . no
O19 C8 3.338(5) 2_646 no
O19 O17 2.644(4) . no
O19 C18 3.324(5) . no
O21 C22 2.983(7) . no
O21 C22 3.381(6) 2_647 no
O21 C14 2.831(5) . no
O15 H18C 2.5840 2_546 no
O15 H18A 2.7065 . no
O17 H8 2.7064 2_646 no
O19 H8 2.6086 2_646 no
O21 H14 2.2106 . no
O21 H22C 2.6137 . no
O21 H2 2.6912 2_747 no
O21 H22B 2.7829 2_647 no
N7 H14 2.7602 . no
N7 H22A 2.7767 . no
C8 O19 3.338(5) 2_656 no
C14 C20 3.445(7) 2_646 no
C14 O21 2.831(5) . no
C18 O19 3.324(5) . no
C18 O15 3.178(6) . no
C20 C14 3.445(7) 2_656 no
C22 O21 2.983(7) . no
C22 O21 3.381(6) 2_657 no
C1 H16C 3.0840 2_657 no
C2 H16B 3.0251 1_665 no
C3 H1 3.0544 2_747 no
C4 H1 2.8812 2_747 no
C4 H8 2.8117 . no
C5 H1 3.0325 2_747 no
C8 H4 2.8593 . no
C9 H20A 2.9550 2_646 no
C10 H20A 2.7333 . no
C10 H18B 3.0327 2_556 no
C10 H20C 2.7724 . no
C11 H8 2.9569 2_646 no
C11 H18C 3.0590 . no
C12 H8 3.0125 2_646 no
C12 H10 3.0755 2_646 no
C13 H18A 2.9884 . no
C13 H4 3.0466 1_455 no
C14 H16A 2.7493 . no
C14 H20A 2.8869 2_646 no
C14 H16C 2.8098 . no
C14 H3 3.0631 1_455 no
C16 H14 2.5654 . no
C20 H10 2.5348 . no
C22 H2 3.0412 1_455 no
H1 H22B 2.3436 . no
H1 C3 3.0544 2_757 no
H1 C4 2.8812 2_757 no
H1 C5 3.0325 2_757 no
H2 C22 3.0412 1_655 no
H2 O21 2.6912 2_757 no
H3 C14 3.0631 1_655 no
H4 C8 2.8593 . no
H4 C13 3.0466 1_655 no
H8 C4 2.8117 . no
H8 H10 2.3207 . no
H8 O17 2.7064 2_656 no
H8 O19 2.6086 2_656 no
H8 C11 2.9569 2_656 no
H8 C12 3.0125 2_656 no
H10 C20 2.5348 . no
H10 H8 2.3207 . no
H10 H20A 2.3288 . no
H10 H20C 2.3219 . no
H10 C12 3.0755 2_656 no
H14 O21 2.2106 . no
H14 N7 2.7602 . no
H14 C16 2.5654 . no
H14 H16A 2.3759 . no
H14 H16C 2.3502 . no
H16A C14 2.7493 . no
H16A H14 2.3759 . no
H16B C2 3.0251 1_445 no
H16C C14 2.8098 . no
H16C H14 2.3502 . no
H16C C1 3.0840 2_647 no
H18A O15 2.7065 . no
H18A C13 2.9884 . no
H18B C10 3.0327 2_546 no
H18C C11 3.0590 . no
H18C O15 2.5840 2_556 no
H20A C10 2.7333 . no
H20A H10 2.3288 . no
H20A C9 2.9550 2_656 no
H20A C14 2.8869 2_656 no
H20C C10 2.7724 . no
H20C H10 2.3219 . no
H22A N7 2.7767 . no
H22B H1 2.3436 . no
H22B O21 2.7829 2_657 no
H22C O21 2.6137 . no

loop_
_geom_hbond_atom_site_label_D
_geom_hbond_atom_site_label_H
_geom_hbond_atom_site_label_A
_geom_hbond_site_symmetry_A
_geom_hbond_distance_DH
_geom_hbond_distance_HA
_geom_hbond_distance_DA
_geom_hbond_angle_DHA
_geom_hbond_publ_flag
C14 H14 O21 . 0.9300 2.2100 2.831(5) 123.00 yes
C18 H18C O15 2_556 0.9600 2.5800 3.539(6) 174.00 yes

loop_
_geom_torsion_atom_site_label_1
_geom_torsion_atom_site_label_2
_geom_torsion_atom_site_label_3
_geom_torsion_atom_site_label_4
_geom_torsion
_geom_torsion_publ_flag
C16 O15 C13 C14 -10.8(4) no
C16 O15 C13 C12 169.8(3) no
C18 O17 C12 C13 86.4(3) no
C18 O17 C12 C11 -97.4(3) no
C20 O19 C11 C10 -5.5(4) no
C20 O19 C11 C12 175.7(3) no
C8 N7 C5 C4 -59.8(4) no
C5 N7 C8 C9 178.7(2) no
O21 N7 C8 C9 -0.3(4) no
O21 N7 C5 C6 -59.0(4) no
C8 N7 C5 C6 121.9(3) no
O21 N7 C5 C4 119.3(3) no
C2 C1 C6 C5 -0.7(4) no
C2 C1 C6 C22 -179.3(3) no
C6 C1 C2 C3 2.0(5) no
C1 C2 C3 C4 -1.0(5) no
C2 C3 C4 C5 -1.3(5) no
C3 C4 C5 N7 -175.7(3) no
C3 C4 C5 C6 2.6(5) no
C4 C5 C6 C1 -1.6(4) no
N7 C5 C6 C1 176.6(3) no
N7 C5 C6 C22 -4.8(5) no
C4 C5 C6 C22 176.9(3) no
N7 C8 C9 C14 2.4(4) no
N7 C8 C9 C10 -177.7(2) no
C8 C9 C10 C11 -179.7(2) no
C8 C9 C14 C13 -179.4(2) no
C10 C9 C14 C13 0.6(4) no
C14 C9 C10 C11 0.3(4) no
C9 C10 C11 O19 180.0(2) no
C9 C10 C11 C12 -1.3(4) no
O19 C11 C12 C13 -179.8(2) no
C10 C11 C12 O17 -174.9(2) no
O19 C11 C12 O17 4.0(3) no
C10 C11 C12 C13 1.3(4) no
C11 C12 C13 O15 179.0(2) no
C11 C12 C13 C14 -0.5(4) no
O17 C12 C13 O15 -4.9(3) no
O17 C12 C13 C14 175.7(2) no
O15 C13 C14 C9 -179.9(2) no
C12 C13 C14 C9 -0.5(4) no

loop_
_cod_related_entry_id
_cod_related_entry_database
_cod_related_entry_code
1 ChemSpider 21126224
